data_4308151
loop_
_publ_author_name
'Jing-Cao Dai'
'John D. Corbett'

_publ_section_title
;
Transformation of AeIn4 Indides (Ae = Ba, Sr) into an AeAu2In2 Structure Type
Through Gold Substitution
;
_journal_name_full 'Inorganic Chemistry'
_journal_page_first 4592
_journal_page_last 4598
_journal_paper_doi 10.1021/ic070142v
_journal_volume 46
_journal_year 2007
_chemical_formula_sum 'Au2 Ba In2'
_chemical_formula_weight 760.91
_chemical_name_systematic
; 
 ? 
;
_space_group_IT_number 62
_symmetry_cell_setting orthorhombic
_symmetry_space_group_name_Hall '-P 2ac 2n'
_symmetry_space_group_name_H-M 'P n m a'
_atom_sites_solution_hydrogens geom
_atom_sites_solution_primary direct
_atom_sites_solution_secondary difmap
_audit_creation_method SHELXL-97
_cell_angle_alpha 90.00
_cell_angle_beta 90.00
_cell_angle_gamma 90.00
_cell_formula_units_Z 4
_cell_length_a 8.7550(18)
_cell_length_b 4.7120(9)
_cell_length_c 12.368(3)
_cell_measurement_temperature 293(2)
_cell_volume 510.22(19)
_computing_cell_refinement 'Bruker XSCANS'
_computing_data_collection 'Bruker XSCANS'
_computing_data_reduction 'Bruker SHELXTL'
_computing_molecular_graphics 'Bruker SHELXTL'
_computing_publication_material 'Bruker SHELXTL'
_computing_structure_refinement 'SHELXL-97 (Sheldrick, 1997)'
_computing_structure_solution 'SHELXS-97 (Sheldrick, 1990)'
_diffrn_ambient_temperature 293(2)
_diffrn_measured_fraction_theta_full 0.958
_diffrn_measured_fraction_theta_max 0.958
_diffrn_measurement_device_type 'Bruker P4'
_diffrn_measurement_method '\w scans'
_diffrn_radiation_monochromator graphite
_diffrn_radiation_source 'fine-focus sealed tube'
_diffrn_radiation_type MoK\a
_diffrn_radiation_wavelength 0.71073
_diffrn_reflns_av_R_equivalents 0.0483
_diffrn_reflns_av_sigmaI/netI 0.0463
_diffrn_reflns_limit_h_max 11
_diffrn_reflns_limit_h_min -10
_diffrn_reflns_limit_k_max 4
_diffrn_reflns_limit_k_min -6
_diffrn_reflns_limit_l_max 13
_diffrn_reflns_limit_l_min -16
_diffrn_reflns_number 2984
_diffrn_reflns_theta_full 28.37
_diffrn_reflns_theta_max 28.37
_diffrn_reflns_theta_min 2.85
_exptl_absorpt_coefficient_mu 73.623
_exptl_absorpt_correction_type SADABS
_exptl_crystal_colour silvery
_exptl_crystal_density_diffrn 9.906
_exptl_crystal_density_method 'not measured'
_exptl_crystal_description 'irregular shape'
_exptl_crystal_F_000 1248
_exptl_crystal_size_max 0.105
_exptl_crystal_size_mid 0.089
_exptl_crystal_size_min 0.061
_refine_diff_density_max 3.625
_refine_diff_density_min -4.789
_refine_diff_density_rms 0.856
_refine_ls_extinction_coef 0.0015(3)
_refine_ls_extinction_expression Fc^*^=kFc[1+0.001xFc^2^\l^3^/sin(2\q)]^-1/4^
_refine_ls_extinction_method SHELXL
_refine_ls_goodness_of_fit_ref 1.001
_refine_ls_hydrogen_treatment mixed
_refine_ls_matrix_type full
_refine_ls_number_parameters 32
_refine_ls_number_reflns 686
_refine_ls_number_restraints 0
_refine_ls_restrained_S_all 1.001
_refine_ls_R_factor_all 0.0480
_refine_ls_R_factor_gt 0.0442
_refine_ls_shift/su_max 0.000
_refine_ls_shift/su_mean 0.000
_refine_ls_structure_factor_coef Fsqd
_refine_ls_weighting_details 'calc w=1/[\s^2^(Fo^2^)+(0.0795P)^2^+19.2861P] where P=(Fo^2^+2Fc^2^)/3'
_refine_ls_weighting_scheme calc
_refine_ls_wR_factor_gt 0.1157
_refine_ls_wR_factor_ref 0.1180
_reflns_number_gt 628
_reflns_number_total 686
_reflns_threshold_expression >2sigma(I)
_cod_data_source_file ic070142v-file001.cif
_cod_data_source_block baau2in2new
_cod_depositor_comments
;
The following automatic conversions were performed:
'_symmetry_cell_setting' value 'Orthorhombic' changed to 'orthorhombic'
according to '/home/saulius/struct/CIF-dictionaries/cif_core.dic'
dictionary named 'cif_core.dic' version 2.4.1 from 2010-06-29.

Automatic conversion script
Id: cif_fix_enum 1527 2010-12-29 10:47:43Z saulius 
;
_cod_original_cell_volume 510.22(18)
_cod_database_code 4308151

loop_
_symmetry_equiv_pos_as_xyz
'x, y, z'
'-x+1/2, -y, z+1/2'
'-x, y+1/2, -z'
'x+1/2, -y+1/2, -z+1/2'
'-x, -y, -z'
'x-1/2, y, -z-1/2'
'x, -y-1/2, z'
'-x-1/2, y-1/2, z-1/2'

loop_
_atom_site_label
_atom_site_type_symbol
_atom_site_fract_x
_atom_site_fract_y
_atom_site_fract_z
_atom_site_U_iso_or_equiv
_atom_site_adp_type
_atom_site_occupancy
_atom_site_symmetry_multiplicity
_atom_site_calc_flag
_atom_site_refinement_flags
_atom_site_disorder_assembly
_atom_site_disorder_group
Au1 Au 0.08939(9) 0.2500 0.02098(7) 0.0117(3) Uani 1 2 d S . .
Au2 Au 0.02611(10) 0.2500 0.66382(7) 0.0165(3) Uani 1 2 d S . .
In1 In 0.39692(18) 0.2500 0.04922(13) 0.0124(4) Uani 1 2 d S . .
In2 In 0.35967(17) 0.2500 0.64116(13) 0.0123(4) Uani 1 2 d S . .
Ba1 Ba 0.28010(14) 0.2500 0.33391(10) 0.0117(4) Uani 1 2 d S . .

loop_
_atom_site_aniso_label
_atom_site_aniso_U_11
_atom_site_aniso_U_22
_atom_site_aniso_U_33
_atom_site_aniso_U_23
_atom_site_aniso_U_13
_atom_site_aniso_U_12
Au1 0.0114(5) 0.0135(5) 0.0103(5) 0.000 -0.0005(3) 0.000
Au2 0.0183(5) 0.0193(5) 0.0119(5) 0.000 0.0003(3) 0.000
In1 0.0113(7) 0.0172(9) 0.0088(8) 0.000 -0.0003(5) 0.000
In2 0.0145(8) 0.0143(9) 0.0081(8) 0.000 0.0038(6) 0.000
Ba1 0.0124(6) 0.0161(7) 0.0067(6) 0.000 -0.0005(4) 0.000

loop_
_atom_type_symbol
_atom_type_description
_atom_type_scat_dispersion_real
_atom_type_scat_dispersion_imag
_atom_type_scat_source
In In -0.7276 1.3100 'International Tables Vol C Tables 4.2.6.8 and 6.1.1.4'
Ba Ba -0.3244 2.2819 'International Tables Vol C Tables 4.2.6.8 and 6.1.1.4'
Au Au -2.0133 8.8022 'International Tables Vol C Tables 4.2.6.8 and 6.1.1.4'

loop_
_geom_bond_atom_site_label_1
_geom_bond_atom_site_label_2
_geom_bond_distance
_geom_bond_site_symmetry_2
_geom_bond_publ_flag
Au1 In1 2.7149(18) . ?
Au1 In2 2.8212(11) 2_564 ?
Au1 In2 2.8212(11) 2_554 ?
Au1 In2 2.8402(17) 6_556 ?
Au1 Au1 2.8758(10) 5 ?
Au1 Au1 2.8758(10) 5_565 ?
Au1 Ba1 3.2486(16) 6_556 ?
Au1 Ba1 3.4942(12) 2_554 ?
Au1 Ba1 3.4942(12) 2_564 ?
Au2 In2 2.8179(19) 6_557 ?
Au2 In1 2.8309(11) 2 ?
Au2 In1 2.8309(11) 2_565 ?
Au2 In1 2.8674(19) 6_556 ?
Au2 In2 2.9338(18) . ?
Au2 Ba1 3.5691(13) 5_556 ?
Au2 Ba1 3.5691(13) 5_566 ?
Au2 Ba1 3.5853(13) 2_565 ?
Au2 Ba1 3.5853(13) 2 ?
In1 Au2 2.8309(11) 2_564 ?
In1 Au2 2.8309(11) 2_554 ?
In1 Au2 2.8674(19) 6_656 ?
In1 In1 3.208(2) 5_665 ?
In1 In1 3.208(2) 5_655 ?
In1 Ba1 3.653(2) 6_656 ?
In1 Ba1 3.667(2) . ?
In1 Ba1 3.8786(17) 2_554 ?
In1 Ba1 3.8786(17) 2_564 ?
In2 Au2 2.8179(19) 6_657 ?
In2 Au1 2.8212(11) 2 ?
In2 Au1 2.8212(11) 2_565 ?
In2 Au1 2.8402(17) 6_656 ?
In2 Ba1 3.5681(16) 2_565 ?
In2 Ba1 3.5681(16) 2 ?
In2 Ba1 3.863(2) . ?
In2 Ba1 3.9487(17) 5_666 ?
In2 Ba1 3.9487(17) 5_656 ?
Ba1 Au1 3.2486(16) 6_656 ?
Ba1 Au1 3.4942(12) 2_565 ?
Ba1 Au1 3.4942(12) 2 ?
Ba1 In2 3.5681(16) 2_554 ?
Ba1 In2 3.5681(16) 2_564 ?
Ba1 Au2 3.5691(13) 5_556 ?
Ba1 Au2 3.5691(13) 5_566 ?
Ba1 Au2 3.5853(13) 2_554 ?
Ba1 Au2 3.5853(13) 2_564 ?
Ba1 In1 3.653(2) 6_556 ?
